data_7013674
loop_
_publ_author_name
'Basuli, Falguni'
'Watson, Lori A.'
'Huffman, John C.'
'Mindiola, Daniel J.'

_publ_section_title
;
 Phosphaazaallene and phosphinylimide complexes stemming from a
 terminal and four-coordinate titanium phosphinideneElectronic
 supplementary information (ESI) available: Complete experimental,
 spectroscopic, analytical, and crystallographic details for 2 and 3,
 as well as DFT computational details for the model complex of 1,
 namely (Nacnac*)Ti?PMes(Me). See
 http://www.rsc.org/suppdata/dt/b3/b311748k/
;
_journal_issue 22
_journal_name_full 'Dalton Transactions'
_journal_page_first 4228
_journal_paper_doi 10.1039/b311748k
_journal_year 2003
_chemical_formula_sum 'C77 H132 N5 P Ti'
_chemical_formula_weight 1206.75
_chemical_name_systematic
;
?
;
_space_group_IT_number 2
_symmetry_cell_setting triclinic
_symmetry_space_group_name_Hall '-P 1'
_symmetry_space_group_name_H-M 'P -1'
_atom_sites_solution_hydrogens geom
_atom_sites_solution_primary direct
_atom_sites_solution_secondary difmap
_audit_creation_method SHELXL-97
_cell_angle_alpha 103.400(5)
_cell_angle_beta 92.806(6)
_cell_angle_gamma 91.863(6)
_cell_formula_units_Z 2
_cell_length_a 12.297(2)
_cell_length_b 13.182(3)
_cell_length_c 24.843(5)
_cell_measurement_reflns_used 957
_cell_measurement_temperature 127(2)
_cell_measurement_theta_max 23.76
_cell_measurement_theta_min 2.44
_cell_volume 3908.7(13)
_computing_cell_refinement 'SAINT (Bruker, 1999)'
_computing_data_collection 'SMART (Bruker, 1999)'
_computing_data_reduction 'SAINT (Bruker, 1999), XTEL (local package)'
_computing_structure_refinement 'SHELXL-97 (Sheldrick, 1997)'
_computing_structure_solution 'SHELXS-97 (Sheldrick, 1990)'
_diffrn_ambient_temperature 127(2)
_diffrn_detector 'CCD area detector'
_diffrn_detector_area_resol_mean 44.52
_diffrn_detector_type 'Bruker SMART 6000'
_diffrn_measured_fraction_theta_full 0.995
_diffrn_measured_fraction_theta_max 0.995
_diffrn_measurement_details '   0.30 degree frames measured for  10.17 seconds each'
_diffrn_measurement_device 'three-circle goniometer with fixed chi'
_diffrn_measurement_device_type 'Bruker Platform goniometer'
_diffrn_measurement_method '\w scans'
_diffrn_radiation_monochromator graphite
_diffrn_radiation_source 'fine-focus sealed tube'
_diffrn_radiation_type MoK\a
_diffrn_radiation_wavelength 0.71073
_diffrn_reflns_av_R_equivalents 0.1163
_diffrn_reflns_av_sigmaI/netI 0.0933
_diffrn_reflns_limit_h_max 14
_diffrn_reflns_limit_h_min -14
_diffrn_reflns_limit_k_max 15
_diffrn_reflns_limit_k_min -15
_diffrn_reflns_limit_l_max 29
_diffrn_reflns_limit_l_min -29
_diffrn_reflns_number 47023
_diffrn_reflns_theta_full 25.01
_diffrn_reflns_theta_max 25.01
_diffrn_reflns_theta_min 1.97
_diffrn_standards_decay_% 0.0
_exptl_absorpt_coefficient_mu 0.171
_exptl_absorpt_correction_type none
_exptl_crystal_colour red/purple
_exptl_crystal_density_diffrn 1.025
_exptl_crystal_density_method 'not measured'
_exptl_crystal_description 'irregular fragment'
_exptl_crystal_F_000 1332
_exptl_crystal_size_max 0.35
_exptl_crystal_size_mid 0.30
_exptl_crystal_size_min 0.30
_refine_diff_density_max 1.629
_refine_diff_density_min -0.586
_refine_diff_density_rms 0.088
_refine_ls_extinction_method none
_refine_ls_goodness_of_fit_ref 1.022
_refine_ls_hydrogen_treatment mixed
_refine_ls_matrix_type full
_refine_ls_number_parameters 767
_refine_ls_number_reflns 13721
_refine_ls_number_restraints 0
_refine_ls_restrained_S_all 1.022
_refine_ls_R_factor_all 0.1241
_refine_ls_R_factor_gt 0.0869
_refine_ls_shift/su_max 0.026
_refine_ls_shift/su_mean 0.001
_refine_ls_structure_factor_coef Fsqd
_refine_ls_weighting_details 'calc w=1/[\s^2^(Fo^2^)+(0.1473P)^2^+3.7128P] where P=(Fo^2^+2Fc^2^)/3'
_refine_ls_weighting_scheme calc
_refine_ls_wR_factor_gt 0.2321
_refine_ls_wR_factor_ref 0.2567
_reflns_number_gt 9219
_reflns_number_total 13721
_reflns_threshold_expression >2sigma(I)
_cod_data_source_file b311748k.txt
_cod_data_source_block 03118
_cod_depositor_comments
;
The following automatic conversions were performed:
'_symmetry_cell_setting' value 'Triclinic' changed to 'triclinic'
according to '/home/saulius/struct/CIF-dictionaries/cif_core.dic'
dictionary named 'cif_core.dic' version 2.4.1 from 2010-06-29.

Automatic conversion script
Id: cif_fix_enum 1527 2010-12-29 10:47:43Z saulius 
;
_cod_original_cell_volume 3908.8(13)
_cod_original_sg_symbol_H-M 'P-1   '
_cod_database_code 7013674

loop_
_symmetry_equiv_pos_as_xyz
'x, y, z'
'-x, -y, -z'

loop_
_atom_site_label
_atom_site_type_symbol
_atom_site_fract_x
_atom_site_fract_y
_atom_site_fract_z
_atom_site_U_iso_or_equiv
_atom_site_adp_type
_atom_site_occupancy
_atom_site_symmetry_multiplicity
_atom_site_calc_flag
_atom_site_refinement_flags
_atom_site_disorder_assembly
_atom_site_disorder_group
Ti1 Ti 1.07105(5) -0.00590(5) -0.22248(3) 0.0217(2) Uani 1 1 d . . .
C2 C 0.8909(3) -0.0035(3) -0.22713(16) 0.0272(9) Uani 1 1 d . . .
N3 N 0.7980(3) -0.0042(3) -0.23572(14) 0.0307(8) Uani 1 1 d . . .
C4 C 0.6818(3) 0.0066(3) -0.24719(19) 0.0363(10) Uani 1 1 d . . .
C5 C 0.6279(4) 0.0260(5) -0.1918(2) 0.0621(16) Uani 1 1 d . . .
H5A H 0.6376 -0.0340 -0.1753 0.093 Uiso 1 1 calc R . .
H5B H 0.5499 0.0356 -0.1979 0.093 Uiso 1 1 calc R . .
H5C H 0.6617 0.0889 -0.1668 0.093 Uiso 1 1 calc R . .
C6 C 0.6714(4) 0.1007(5) -0.2724(3) 0.0600(15) Uani 1 1 d . . .
H6A H 0.7003 0.1635 -0.2455 0.090 Uiso 1 1 calc R . .
H6B H 0.5945 0.1087 -0.2821 0.090 Uiso 1 1 calc R . .
H6C H 0.7128 0.0905 -0.3058 0.090 Uiso 1 1 calc R . .
C7 C 0.6371(4) -0.0925(4) -0.2875(2) 0.0525(13) Uani 1 1 d . . .
H7A H 0.6729 -0.1006 -0.3225 0.079 Uiso 1 1 calc R . .
H7B H 0.5584 -0.0882 -0.2942 0.079 Uiso 1 1 calc R . .
H7C H 0.6512 -0.1527 -0.2717 0.079 Uiso 1 1 calc R . .
N8 N 1.0638(3) 0.0013(2) -0.30375(13) 0.0244(7) Uani 1 1 d . . .
C9 C 1.0094(3) 0.0757(3) -0.32428(16) 0.0275(9) Uani 1 1 d . . .
C10 C 0.9782(4) 0.0643(3) -0.37927(17) 0.0338(10) Uani 1 1 d . . .
H10 H 0.9897 -0.0016 -0.4031 0.041 Uiso 1 1 calc R . .
C11 C 0.9300(4) 0.1411(3) -0.40495(18) 0.0361(10) Uani 1 1 d . . .
N12 N 0.8920(3) 0.2261(3) -0.37621(16) 0.0410(9) Uani 1 1 d . . .
C13 C 0.8577(4) 0.3053(3) -0.40235(18) 0.0384(11) Uani 1 1 d . . .
C14 C 0.7465(4) 0.3210(4) -0.4073(2) 0.0449(12) Uani 1 1 d . . .
C15 C 0.7129(4) 0.4040(4) -0.4289(2) 0.0472(12) Uani 1 1 d . . .
H15 H 0.6376 0.4175 -0.4313 0.057 Uiso 1 1 calc R . .
C16 C 0.7893(4) 0.4677(3) -0.4472(2) 0.0425(11) Uani 1 1 d . . .
H16 H 0.7654 0.5211 -0.4643 0.051 Uiso 1 1 calc R . .
C17 C 0.8966(4) 0.4531(3) -0.4406(2) 0.0411(11) Uani 1 1 d . . .
H17 H 0.9475 0.4984 -0.4520 0.049 Uiso 1 1 calc R . .
C18 C 0.9351(4) 0.3732(3) -0.41735(18) 0.0370(10) Uani 1 1 d . . .
C19 C 1.0557(4) 0.3624(4) -0.4062(2) 0.0479(12) Uani 1 1 d . . .
H19 H 1.0678 0.2878 -0.4060 0.058 Uiso 1 1 calc R . .
C20 C 1.1263(6) 0.3923(7) -0.4493(3) 0.087(2) Uani 1 1 d . . .
H20A H 1.1068 0.3461 -0.4857 0.131 Uiso 1 1 calc R . .
H20B H 1.2032 0.3855 -0.4391 0.131 Uiso 1 1 calc R . .
H20C H 1.1141 0.4648 -0.4508 0.131 Uiso 1 1 calc R . .
C21 C 1.0936(5) 0.4295(5) -0.3495(3) 0.0667(16) Uani 1 1 d . . .
H21A H 1.0916 0.5034 -0.3503 0.100 Uiso 1 1 calc R . .
H21B H 1.1683 0.4131 -0.3401 0.100 Uiso 1 1 calc R . .
H21C H 1.0453 0.4153 -0.3216 0.100 Uiso 1 1 calc R . .
C22 C 0.6645(4) 0.2497(4) -0.3868(3) 0.0554(14) Uani 1 1 d . . .
H22 H 0.6996 0.2325 -0.3530 0.067 Uiso 1 1 calc R . .
C23 C 0.5584(5) 0.3018(6) -0.3697(3) 0.0759(19) Uani 1 1 d . . .
H23A H 0.5749 0.3719 -0.3463 0.114 Uiso 1 1 calc R . .
H23B H 0.5176 0.2600 -0.3489 0.114 Uiso 1 1 calc R . .
H23C H 0.5145 0.3069 -0.4029 0.114 Uiso 1 1 calc R . .
C24 C 0.6428(5) 0.1464(5) -0.4302(3) 0.0724(18) Uani 1 1 d . . .
H24A H 0.6109 0.1605 -0.4645 0.109 Uiso 1 1 calc R . .
H24B H 0.5922 0.1012 -0.4161 0.109 Uiso 1 1 calc R . .
H24C H 0.7116 0.1117 -0.4377 0.109 Uiso 1 1 calc R . .
C25 C 0.9294(5) 0.1160(4) -0.46766(19) 0.0468(12) Uani 1 1 d . . .
H25A H 0.8838 0.1648 -0.4818 0.070 Uiso 1 1 calc R . .
H25B H 0.9000 0.0444 -0.4827 0.070 Uiso 1 1 calc R . .
H25C H 1.0040 0.1224 -0.4791 0.070 Uiso 1 1 calc R . .
C26 C 0.9898(4) 0.1736(3) -0.28199(17) 0.0306(9) Uani 1 1 d . . .
H26A H 1.0248 0.2335 -0.2925 0.046 Uiso 1 1 calc R . .
H26B H 1.0206 0.1684 -0.2456 0.046 Uiso 1 1 calc R . .
H26C H 0.9113 0.1831 -0.2802 0.046 Uiso 1 1 calc R . .
C27 C 1.1078(3) -0.0814(3) -0.34497(16) 0.0255(8) Uani 1 1 d . . .
C28 C 1.0541(3) -0.1797(3) -0.36201(16) 0.0290(9) Uani 1 1 d . . .
C29 C 1.1032(4) -0.2580(3) -0.40014(18) 0.0345(10) Uani 1 1 d . . .
H29 H 1.0684 -0.3255 -0.4112 0.041 Uiso 1 1 calc R . .
C30 C 1.1998(4) -0.2394(3) -0.42180(18) 0.0376(10) Uani 1 1 d . . .
H30 H 1.2322 -0.2937 -0.4472 0.045 Uiso 1 1 calc R . .
C31 C 1.2505(4) -0.1398(3) -0.40617(18) 0.0362(10) Uani 1 1 d . . .
H31 H 1.3168 -0.1267 -0.4220 0.043 Uiso 1 1 calc R . .
C32 C 1.2066(3) -0.0594(3) -0.36823(17) 0.0289(9) Uani 1 1 d . . .
C33 C 1.2617(3) 0.0491(3) -0.35482(19) 0.0351(10) Uani 1 1 d . . .
H33 H 1.2188 0.0953 -0.3265 0.042 Uiso 1 1 calc R . .
C34 C 1.2606(5) 0.0944(4) -0.4064(2) 0.0528(13) Uani 1 1 d . . .
H34A H 1.3022 0.0505 -0.4348 0.079 Uiso 1 1 calc R . .
H34B H 1.2938 0.1653 -0.3965 0.079 Uiso 1 1 calc R . .
H34C H 1.1853 0.0963 -0.4208 0.079 Uiso 1 1 calc R . .
C35 C 1.3779(4) 0.0500(4) -0.3302(2) 0.0401(11) Uani 1 1 d . . .
H35A H 1.3776 0.0201 -0.2976 0.060 Uiso 1 1 calc R . .
H35B H 1.4081 0.1220 -0.3193 0.060 Uiso 1 1 calc R . .
H35C H 1.4228 0.0085 -0.3580 0.060 Uiso 1 1 calc R . .
C36 C 0.9406(4) -0.2018(3) -0.3443(2) 0.0444(12) Uani 1 1 d . . .
H36 H 0.9223 -0.1408 -0.3144 0.053 Uiso 1 1 calc R . .
C37 C 0.8571(4) -0.2111(5) -0.3924(3) 0.0657(17) Uani 1 1 d . . .
H37A H 0.8735 -0.2700 -0.4226 0.098 Uiso 1 1 calc R . .
H37B H 0.8596 -0.1466 -0.4056 0.098 Uiso 1 1 calc R . .
H37C H 0.7841 -0.2227 -0.3801 0.098 Uiso 1 1 calc R . .
C38 C 0.9307(5) -0.2984(4) -0.3216(2) 0.0565(14) Uani 1 1 d . . .
H38A H 0.8591 -0.3022 -0.3063 0.085 Uiso 1 1 calc R . .
H38B H 0.9880 -0.2952 -0.2924 0.085 Uiso 1 1 calc R . .
H38C H 0.9385 -0.3605 -0.3515 0.085 Uiso 1 1 calc R . .
N40 N 1.1515(3) -0.1342(2) -0.21380(13) 0.0271(7) Uani 1 1 d . . .
C41 C 1.0601(3) -0.1411(3) -0.19328(16) 0.0271(9) Uani 1 1 d . . .
C42 C 1.0126(4) -0.2247(3) -0.16732(18) 0.0356(10) Uani 1 1 d . . .
H42A H 1.0706 -0.2727 -0.1624 0.043 Uiso 1 1 calc R . .
H42B H 0.9549 -0.2657 -0.1932 0.043 Uiso 1 1 calc R . .
C43 C 0.9641(4) -0.1824(3) -0.11093(18) 0.0384(11) Uani 1 1 d . . .
C44 C 0.8714(5) -0.1116(5) -0.1159(2) 0.0578(15) Uani 1 1 d . . .
H44A H 0.8366 -0.0931 -0.0805 0.087 Uiso 1 1 calc R . .
H44B H 0.8178 -0.1479 -0.1450 0.087 Uiso 1 1 calc R . .
H44C H 0.9000 -0.0481 -0.1253 0.087 Uiso 1 1 calc R . .
C45 C 1.0536(5) -0.1237(4) -0.0693(2) 0.0515(13) Uani 1 1 d . . .
H45A H 1.0812 -0.0629 -0.0818 0.077 Uiso 1 1 calc R . .
H45B H 1.1132 -0.1701 -0.0666 0.077 Uiso 1 1 calc R . .
H45C H 1.0236 -0.1004 -0.0329 0.077 Uiso 1 1 calc R . .
C47 C 1.2496(3) -0.2005(3) -0.21783(18) 0.0331(9) Uani 1 1 d . . .
C48 C 1.3319(3) -0.1536(3) -0.25014(19) 0.0350(10) Uani 1 1 d . . .
H48A H 1.3006 -0.1565 -0.2875 0.053 Uiso 1 1 calc R . .
H48B H 1.3982 -0.1934 -0.2526 0.053 Uiso 1 1 calc R . .
H48C H 1.3500 -0.0808 -0.2311 0.053 Uiso 1 1 calc R . .
C49 C 1.2175(4) -0.3122(3) -0.2498(2) 0.0414(11) Uani 1 1 d . . .
H49A H 1.1610 -0.3415 -0.2305 0.062 Uiso 1 1 calc R . .
H49B H 1.2815 -0.3550 -0.2520 0.062 Uiso 1 1 calc R . .
H49C H 1.1893 -0.3116 -0.2873 0.062 Uiso 1 1 calc R . .
C50 C 1.2962(4) -0.1964(4) -0.1596(2) 0.0460(12) Uani 1 1 d . . .
H50A H 1.3119 -0.1235 -0.1399 0.069 Uiso 1 1 calc R . .
H50B H 1.3637 -0.2344 -0.1616 0.069 Uiso 1 1 calc R . .
H50C H 1.2432 -0.2286 -0.1397 0.069 Uiso 1 1 calc R . .
N51 N 1.0752(3) 0.1205(2) -0.16148(13) 0.0243(7) Uani 1 1 d . . .
C52 C 1.1776(3) 0.1029(3) -0.17016(15) 0.0247(8) Uani 1 1 d . . .
P53 P 1.31516(8) 0.12350(8) -0.16275(4) 0.0255(3) Uani 1 1 d . . .
C54 C 1.3426(3) 0.2532(3) -0.11032(16) 0.0239(8) Uani 1 1 d . . .
C55 C 1.3515(3) 0.2564(3) -0.05247(16) 0.0258(8) Uani 1 1 d . . .
C56 C 1.3329(3) 0.3512(3) -0.01589(17) 0.0282(9) Uani 1 1 d . . .
H56 H 1.3332 0.3532 0.0226 0.034 Uiso 1 1 calc R . .
C57 C 1.3139(3) 0.4425(3) -0.03270(17) 0.0288(9) Uani 1 1 d . . .
C58 C 1.3273(3) 0.4405(3) -0.08775(18) 0.0302(9) Uani 1 1 d . . .
H58 H 1.3250 0.5041 -0.0995 0.036 Uiso 1 1 calc R . .
C59 C 1.3444(3) 0.3476(3) -0.12726(17) 0.0275(9) Uani 1 1 d . . .
C60 C 0.9201(4) -0.2782(4) -0.0909(2) 0.0484(12) Uani 1 1 d . . .
H60A H 0.9809 -0.3209 -0.0843 0.073 Uiso 1 1 calc R . .
H60B H 0.8683 -0.3200 -0.1193 0.073 Uiso 1 1 calc R . .
H60C H 0.8833 -0.2542 -0.0564 0.073 Uiso 1 1 calc R . .
C61 C 1.4691(4) 0.2959(4) -0.20573(18) 0.0377(10) Uani 1 1 d . . .
H61A H 1.4527 0.2211 -0.2099 0.057 Uiso 1 1 calc R . .
H61B H 1.5292 0.3191 -0.1778 0.057 Uiso 1 1 calc R . .
H61C H 1.4899 0.3086 -0.2413 0.057 Uiso 1 1 calc R . .
C62 C 1.2714(4) 0.3196(4) -0.22974(19) 0.0420(11) Uani 1 1 d . . .
H62A H 1.2904 0.3306 -0.2659 0.063 Uiso 1 1 calc R . .
H62B H 1.2075 0.3594 -0.2175 0.063 Uiso 1 1 calc R . .
H62C H 1.2547 0.2452 -0.2329 0.063 Uiso 1 1 calc R . .
C63 C 1.3962(5) 0.4718(4) -0.1889(2) 0.0493(13) Uani 1 1 d . . .
H63A H 1.4257 0.4737 -0.2245 0.074 Uiso 1 1 calc R . .
H63B H 1.4505 0.5024 -0.1588 0.074 Uiso 1 1 calc R . .
H63C H 1.3301 0.5119 -0.1842 0.074 Uiso 1 1 calc R . .
C64 C 1.2801(3) 0.5401(3) 0.00872(19) 0.0352(10) Uani 1 1 d . . .
C65 C 1.1716(4) 0.5135(4) 0.0307(3) 0.0605(16) Uani 1 1 d . . .
H65A H 1.1160 0.4953 0.0000 0.091 Uiso 1 1 calc R . .
H65B H 1.1494 0.5740 0.0583 0.091 Uiso 1 1 calc R . .
H65C H 1.1798 0.4542 0.0479 0.091 Uiso 1 1 calc R . .
C66 C 1.3665(5) 0.5742(4) 0.0562(2) 0.0544(14) Uani 1 1 d . . .
H66A H 1.3403 0.6322 0.0841 0.082 Uiso 1 1 calc R . .
H66B H 1.4337 0.5968 0.0419 0.082 Uiso 1 1 calc R . .
H66C H 1.3811 0.5155 0.0731 0.082 Uiso 1 1 calc R . .
C67 C 1.2627(5) 0.6329(4) -0.0186(2) 0.0577(14) Uani 1 1 d . . .
H67A H 1.2051 0.6135 -0.0483 0.087 Uiso 1 1 calc R . .
H67B H 1.3306 0.6505 -0.0341 0.087 Uiso 1 1 calc R . .
H67C H 1.2412 0.6933 0.0093 0.087 Uiso 1 1 calc R . .
C68 C 1.3876(3) 0.1633(3) -0.02799(17) 0.0310(9) Uani 1 1 d . . .
C69 C 1.2987(4) 0.0763(3) -0.03325(18) 0.0353(10) Uani 1 1 d . . .
H69A H 1.3294 0.0175 -0.0207 0.053 Uiso 1 1 calc R . .
H69B H 1.2716 0.0530 -0.0721 0.053 Uiso 1 1 calc R . .
H69C H 1.2386 0.1031 -0.0103 0.053 Uiso 1 1 calc R . .
C70 C 1.4894(4) 0.1178(3) -0.05723(18) 0.0351(10) Uani 1 1 d . . .
H70A H 1.5182 0.0646 -0.0393 0.053 Uiso 1 1 calc R . .
H70B H 1.5452 0.1738 -0.0545 0.053 Uiso 1 1 calc R . .
H70C H 1.4694 0.0862 -0.0963 0.053 Uiso 1 1 calc R . .
C71 C 1.4225(4) 0.1993(4) 0.03372(19) 0.0413(11) Uani 1 1 d . . .
H71A H 1.3585 0.2206 0.0549 0.062 Uiso 1 1 calc R . .
H71B H 1.4754 0.2585 0.0394 0.062 Uiso 1 1 calc R . .
H71C H 1.4559 0.1417 0.0464 0.062 Uiso 1 1 calc R . .
C72 C 1.0225(3) 0.2071(3) -0.12186(16) 0.0277(9) Uani 1 1 d . . .
C73 C 0.8994(3) 0.1915(3) -0.13112(19) 0.0352(10) Uani 1 1 d . . .
H73A H 0.8778 0.1943 -0.1692 0.053 Uiso 1 1 calc R . .
H73B H 0.8646 0.2469 -0.1052 0.053 Uiso 1 1 calc R . .
H73C H 0.8765 0.1235 -0.1249 0.053 Uiso 1 1 calc R . .
C74 C 1.0563(4) 0.2029(4) -0.06271(17) 0.0364(10) Uani 1 1 d . . .
H74A H 1.0349 0.1343 -0.0567 0.055 Uiso 1 1 calc R . .
H74B H 1.0202 0.2573 -0.0367 0.055 Uiso 1 1 calc R . .
H74C H 1.1355 0.2145 -0.0566 0.055 Uiso 1 1 calc R . .
C75 C 1.0587(3) 0.3117(3) -0.13281(19) 0.0337(10) Uani 1 1 d . . .
H75A H 1.1383 0.3201 -0.1284 0.051 Uiso 1 1 calc R . .
H75B H 1.0265 0.3682 -0.1064 0.051 Uiso 1 1 calc R . .
H75C H 1.0345 0.3140 -0.1707 0.051 Uiso 1 1 calc R . .
C76 C 1.5869(7) -0.1687(9) -0.4592(4) 0.116(3) Uani 1 1 d . . .
H76A H 1.5369 -0.1203 -0.4381 0.173 Uiso 1 1 calc R . .
H76B H 1.5925 -0.1549 -0.4961 0.173 Uiso 1 1 calc R . .
H76C H 1.6590 -0.1588 -0.4397 0.173 Uiso 1 1 calc R . .
C77 C 1.5450(9) -0.2771(8) -0.4648(4) 0.116(3) Uani 1 1 d . . .
H77A H 1.6017 -0.3248 -0.4809 0.139 Uiso 1 1 calc R . .
H77B H 1.4808 -0.2903 -0.4915 0.139 Uiso 1 1 calc R . .
C78 C 1.5127(6) -0.3045(6) -0.4123(3) 0.082(2) Uani 1 1 d . . .
H78A H 1.5789 -0.2995 -0.3874 0.099 Uiso 1 1 calc R . .
H86 H 1.4630 -0.2513 -0.3939 0.099 Uiso 1 1 calc R . .
C79 C 1.4589(7) -0.4084(6) -0.4182(4) 0.093(3) Uani 1 1 d . . .
H79A H 1.5085 -0.4619 -0.4363 0.112 Uiso 1 1 calc R . .
H79B H 1.3925 -0.4137 -0.4431 0.112 Uiso 1 1 calc R . .
C80 C 1.4270(9) -0.4333(8) -0.3641(5) 0.130(4) Uani 1 1 d . . .
H80A H 1.4928 -0.4408 -0.3418 0.195 Uiso 1 1 calc R . .
H80B H 1.3824 -0.4986 -0.3722 0.195 Uiso 1 1 calc R . .
H80C H 1.3851 -0.3765 -0.3436 0.195 Uiso 1 1 calc R . .
C81 C 1.8162(12) 0.4102(11) -0.2337(6) 0.174(5) Uiso 1 1 d . . .
H81A H 1.8951 0.4111 -0.2257 0.261 Uiso 1 1 calc R . .
H81B H 1.7935 0.3477 -0.2624 0.261 Uiso 1 1 calc R . .
H81C H 1.7785 0.4095 -0.1999 0.261 Uiso 1 1 calc R . .
C82 C 1.7917(15) 0.4933(14) -0.2510(8) 0.200(6) Uiso 1 1 d . . .
H82A H 1.7694 0.4714 -0.2910 0.240 Uiso 1 1 calc R . .
H82B H 1.8584 0.5391 -0.2472 0.240 Uiso 1 1 calc R . .
C83 C 1.7097(12) 0.5517(11) -0.2241(6) 0.154(4) Uiso 1 1 d . . .
H83A H 1.6437 0.5045 -0.2312 0.185 Uiso 1 1 calc R . .
H83B H 1.7301 0.5629 -0.1840 0.185 Uiso 1 1 calc R . .
C84 C 1.6758(12) 0.6452(11) -0.2310(6) 0.170(5) Uiso 1 1 d . . .
H84A H 1.6539 0.6366 -0.2707 0.204 Uiso 1 1 calc R . .
H84B H 1.7394 0.6954 -0.2225 0.204 Uiso 1 1 calc R . .
C85 C 1.5877(9) 0.6926(9) -0.1994(5) 0.129(3) Uiso 1 1 d . . .
H85A H 1.5186 0.6556 -0.2148 0.194 Uiso 1 1 calc R . .
H85B H 1.5847 0.7659 -0.2012 0.194 Uiso 1 1 calc R . .
H85C H 1.5998 0.6886 -0.1607 0.194 Uiso 1 1 calc R . .
C93 C 1.3678(4) 0.3567(3) -0.18735(18) 0.0333(10) Uani 1 1 d . . .

loop_
_atom_site_aniso_label
_atom_site_aniso_U_11
_atom_site_aniso_U_22
_atom_site_aniso_U_33
_atom_site_aniso_U_23
_atom_site_aniso_U_13
_atom_site_aniso_U_12
Ti1 0.0218(4) 0.0211(3) 0.0214(4) 0.0025(3) 0.0061(3) 0.0018(3)
C2 0.024(2) 0.028(2) 0.028(2) 0.0033(16) 0.0081(16) 0.0002(16)
N3 0.031(2) 0.0284(18) 0.0306(19) 0.0014(14) 0.0102(15) 0.0034(14)
C4 0.024(2) 0.041(2) 0.041(3) 0.004(2) 0.0087(18) 0.0009(18)
C5 0.032(3) 0.092(4) 0.058(4) 0.004(3) 0.018(2) 0.008(3)
C6 0.034(3) 0.063(4) 0.088(4) 0.029(3) -0.005(3) 0.003(2)
C7 0.031(3) 0.054(3) 0.064(3) -0.004(3) 0.002(2) -0.007(2)
N8 0.0266(17) 0.0243(16) 0.0209(17) 0.0018(13) 0.0038(13) 0.0025(13)
C9 0.026(2) 0.027(2) 0.028(2) 0.0027(16) 0.0080(17) 0.0001(16)
C10 0.046(3) 0.023(2) 0.029(2) -0.0002(17) -0.0001(19) 0.0075(18)
C11 0.042(3) 0.032(2) 0.033(2) 0.0027(18) 0.0017(19) 0.0073(19)
N12 0.054(2) 0.034(2) 0.038(2) 0.0101(17) 0.0074(18) 0.0180(18)
C13 0.051(3) 0.032(2) 0.032(2) 0.0065(19) 0.005(2) 0.016(2)
C14 0.048(3) 0.039(3) 0.051(3) 0.017(2) 0.003(2) 0.007(2)
C15 0.040(3) 0.044(3) 0.060(3) 0.016(2) 0.004(2) 0.015(2)
C16 0.057(3) 0.026(2) 0.046(3) 0.012(2) 0.000(2) 0.005(2)
C17 0.050(3) 0.031(2) 0.041(3) 0.006(2) 0.000(2) 0.002(2)
C18 0.049(3) 0.029(2) 0.030(2) -0.0006(18) 0.006(2) 0.0082(19)
C19 0.049(3) 0.042(3) 0.054(3) 0.013(2) -0.001(2) 0.007(2)
C20 0.057(4) 0.143(7) 0.070(4) 0.034(5) 0.020(3) 0.032(4)
C21 0.061(4) 0.075(4) 0.061(4) 0.017(3) -0.015(3) -0.010(3)
C22 0.050(3) 0.054(3) 0.072(4) 0.032(3) 0.008(3) 0.011(2)
C23 0.066(4) 0.084(5) 0.094(5) 0.046(4) 0.031(4) 0.017(3)
C24 0.058(4) 0.061(4) 0.107(5) 0.036(4) 0.007(4) 0.002(3)
C25 0.070(3) 0.041(3) 0.028(2) 0.003(2) -0.005(2) 0.019(2)
C26 0.040(2) 0.028(2) 0.024(2) 0.0040(17) 0.0053(17) 0.0047(17)
C27 0.028(2) 0.027(2) 0.0199(19) 0.0008(15) -0.0003(16) 0.0073(16)
C28 0.033(2) 0.030(2) 0.022(2) 0.0013(16) 0.0043(17) 0.0026(17)
C29 0.041(3) 0.027(2) 0.031(2) -0.0013(17) 0.0000(19) 0.0054(18)
C30 0.041(3) 0.036(2) 0.034(2) 0.0016(19) 0.007(2) 0.0134(19)
C31 0.033(2) 0.041(2) 0.034(2) 0.0074(19) 0.0059(19) 0.0075(19)
C32 0.026(2) 0.034(2) 0.027(2) 0.0077(17) -0.0009(17) 0.0041(17)
C33 0.031(2) 0.037(2) 0.037(2) 0.0076(19) 0.0077(19) -0.0020(18)
C34 0.061(3) 0.047(3) 0.054(3) 0.023(3) -0.003(3) -0.011(2)
C35 0.034(2) 0.048(3) 0.039(3) 0.012(2) 0.005(2) -0.007(2)
C36 0.046(3) 0.032(2) 0.048(3) -0.010(2) 0.018(2) -0.004(2)
C37 0.035(3) 0.061(4) 0.106(5) 0.029(3) 0.008(3) 0.004(3)
C38 0.055(3) 0.063(3) 0.046(3) 0.007(3) 0.003(2) -0.024(3)
N40 0.0283(18) 0.0258(17) 0.0269(18) 0.0048(14) 0.0051(14) 0.0008(13)
C41 0.029(2) 0.0214(19) 0.029(2) 0.0025(16) 0.0037(17) -0.0005(15)
C42 0.039(3) 0.034(2) 0.034(2) 0.0082(19) 0.0110(19) 0.0008(19)
C43 0.050(3) 0.036(2) 0.031(2) 0.0091(19) 0.015(2) -0.001(2)
C44 0.065(4) 0.066(4) 0.051(3) 0.024(3) 0.034(3) 0.016(3)
C45 0.075(4) 0.048(3) 0.029(3) 0.003(2) 0.015(2) -0.014(3)
C47 0.031(2) 0.035(2) 0.033(2) 0.0060(18) 0.0059(18) 0.0066(18)
C48 0.029(2) 0.034(2) 0.043(3) 0.0088(19) 0.0096(19) 0.0076(18)
C49 0.048(3) 0.029(2) 0.047(3) 0.005(2) 0.016(2) 0.007(2)
C50 0.050(3) 0.054(3) 0.036(3) 0.010(2) 0.008(2) 0.012(2)
N51 0.0223(17) 0.0235(16) 0.0246(17) -0.0001(13) 0.0045(13) 0.0017(13)
C52 0.033(2) 0.0226(19) 0.0183(19) 0.0038(15) 0.0042(16) 0.0033(16)
P53 0.0215(5) 0.0251(5) 0.0268(5) -0.0012(4) 0.0065(4) 0.0017(4)
C54 0.0173(19) 0.0263(19) 0.024(2) -0.0023(15) 0.0054(15) 0.0007(15)
C55 0.0176(19) 0.027(2) 0.030(2) 0.0009(16) 0.0062(16) -0.0016(15)
C56 0.026(2) 0.032(2) 0.024(2) -0.0014(16) 0.0057(16) -0.0013(16)
C57 0.023(2) 0.025(2) 0.034(2) -0.0041(17) 0.0081(17) -0.0017(15)
C58 0.025(2) 0.026(2) 0.037(2) 0.0033(17) 0.0028(17) -0.0007(16)
C59 0.022(2) 0.029(2) 0.030(2) 0.0024(17) 0.0027(16) -0.0005(16)
C60 0.059(3) 0.052(3) 0.035(3) 0.012(2) 0.011(2) -0.011(2)
C61 0.037(2) 0.046(3) 0.032(2) 0.011(2) 0.0114(19) -0.002(2)
C62 0.045(3) 0.051(3) 0.032(2) 0.014(2) 0.004(2) 0.001(2)
C63 0.064(3) 0.040(3) 0.047(3) 0.016(2) 0.011(2) -0.005(2)
C64 0.030(2) 0.025(2) 0.044(3) -0.0072(18) 0.0112(19) 0.0008(17)
C65 0.049(3) 0.037(3) 0.085(4) -0.015(3) 0.038(3) -0.001(2)
C66 0.059(3) 0.044(3) 0.048(3) -0.014(2) 0.007(3) 0.003(2)
C67 0.070(4) 0.035(3) 0.061(4) -0.007(2) 0.017(3) 0.009(2)
C68 0.032(2) 0.030(2) 0.031(2) 0.0060(17) 0.0053(18) 0.0031(17)
C69 0.043(3) 0.032(2) 0.033(2) 0.0110(18) 0.0088(19) 0.0027(19)
C70 0.035(2) 0.036(2) 0.034(2) 0.0067(19) 0.0029(19) 0.0085(19)
C71 0.049(3) 0.039(2) 0.036(3) 0.008(2) 0.006(2) 0.004(2)
C72 0.025(2) 0.026(2) 0.026(2) -0.0066(16) 0.0071(16) 0.0046(16)
C73 0.030(2) 0.034(2) 0.037(2) -0.0049(18) 0.0124(18) 0.0050(17)
C74 0.037(2) 0.042(2) 0.028(2) -0.0016(18) 0.0132(18) 0.0063(19)
C75 0.028(2) 0.030(2) 0.039(2) -0.0010(18) 0.0091(18) 0.0030(17)
C76 0.091(6) 0.160(10) 0.104(7) 0.056(7) -0.018(5) -0.018(6)
C77 0.162(10) 0.115(7) 0.072(6) 0.028(5) -0.013(6) 0.011(7)
C78 0.063(4) 0.100(6) 0.074(5) 0.002(4) -0.006(3) 0.005(4)
C79 0.078(5) 0.076(5) 0.112(7) -0.002(4) -0.016(4) 0.030(4)
C80 0.144(9) 0.117(8) 0.136(9) 0.032(7) 0.060(7) 0.022(7)
C93 0.034(2) 0.035(2) 0.031(2) 0.0084(18) 0.0044(18) -0.0014(18)

loop_
_atom_type_symbol
_atom_type_description
_atom_type_scat_dispersion_real
_atom_type_scat_dispersion_imag
_atom_type_scat_source
Ti Ti 0.2776 0.4457 'International Tables Vol C Tables 4.2.6.8 and 6.1.1.4'
P P 0.1023 0.0942 'International Tables Vol C Tables 4.2.6.8 and 6.1.1.4'
N N 0.0061 0.0033 'International Tables Vol C Tables 4.2.6.8 and 6.1.1.4'
C C 0.0033 0.0016 'International Tables Vol C Tables 4.2.6.8 and 6.1.1.4'
H H 0.0000 0.0000 'International Tables Vol C Tables 4.2.6.8 and 6.1.1.4'

loop_
_geom_angle_atom_site_label_1
_geom_angle_atom_site_label_2
_geom_angle_atom_site_label_3
_geom_angle
_geom_angle_site_symmetry_1
_geom_angle_site_symmetry_3
_geom_angle_publ_flag
N51 Ti1 N40 120.78(14) . . ?
N51 Ti1 N8 122.17(13) . . ?
N40 Ti1 N8 109.53(13) . . ?
N51 Ti1 C52 37.56(14) . . ?
N40 Ti1 C52 96.28(14) . . ?
N8 Ti1 C52 115.55(14) . . ?
N51 Ti1 C41 111.68(15) . . ?
N40 Ti1 C41 35.85(14) . . ?
N8 Ti1 C41 125.90(14) . . ?
C52 Ti1 C41 109.67(15) . . ?
N51 Ti1 C2 88.90(14) . . ?
N40 Ti1 C2 122.35(14) . . ?
N8 Ti1 C2 86.97(14) . . ?
C52 Ti1 C2 126.39(15) . . ?
C41 Ti1 C2 89.31(15) . . ?
N3 C2 Ti1 172.5(3) . . ?
C2 N3 C4 173.8(4) . . ?
N3 C4 C7 108.3(4) . . ?
N3 C4 C6 107.1(4) . . ?
C7 C4 C6 111.2(4) . . ?
N3 C4 C5 107.3(4) . . ?
C7 C4 C5 112.6(4) . . ?
C6 C4 C5 110.2(4) . . ?
C9 N8 C27 115.6(3) . . ?
C9 N8 Ti1 124.3(2) . . ?
C27 N8 Ti1 119.8(2) . . ?
C10 C9 N8 123.7(4) . . ?
C10 C9 C26 121.4(4) . . ?
N8 C9 C26 114.8(3) . . ?
C9 C10 C11 127.3(4) . . ?
N12 C11 C10 122.2(4) . . ?
N12 C11 C25 122.7(4) . . ?
C10 C11 C25 115.0(4) . . ?
C11 N12 C13 120.4(4) . . ?
C14 C13 C18 121.1(4) . . ?
C14 C13 N12 118.4(4) . . ?
C18 C13 N12 120.2(4) . . ?
C15 C14 C13 118.6(5) . . ?
C15 C14 C22 121.7(5) . . ?
C13 C14 C22 119.7(4) . . ?
C14 C15 C16 120.5(5) . . ?
C17 C16 C15 120.0(4) . . ?
C16 C17 C18 121.9(4) . . ?
C17 C18 C13 117.8(4) . . ?
C17 C18 C19 121.5(4) . . ?
C13 C18 C19 120.6(4) . . ?
C18 C19 C21 110.2(4) . . ?
C18 C19 C20 113.6(4) . . ?
C21 C19 C20 108.4(5) . . ?
C23 C22 C24 111.4(5) . . ?
C23 C22 C14 113.4(4) . . ?
C24 C22 C14 110.4(5) . . ?
C28 C27 C32 120.7(3) . . ?
C28 C27 N8 121.2(3) . . ?
C32 C27 N8 118.1(3) . . ?
C27 C28 C29 118.5(4) . . ?
C27 C28 C36 122.3(3) . . ?
C29 C28 C36 119.0(4) . . ?
C30 C29 C28 121.7(4) . . ?
C29 C30 C31 119.2(4) . . ?
C32 C31 C30 121.9(4) . . ?
C31 C32 C27 117.9(4) . . ?
C31 C32 C33 119.9(4) . . ?
C27 C32 C33 122.2(4) . . ?
C32 C33 C35 112.2(4) . . ?
C32 C33 C34 110.8(4) . . ?
C35 C33 C34 110.3(4) . . ?
C38 C36 C37 109.1(4) . . ?
C38 C36 C28 114.1(4) . . ?
C37 C36 C28 110.3(4) . . ?
C41 N40 C47 132.6(3) . . ?
C41 N40 Ti1 73.9(2) . . ?
C47 N40 Ti1 153.4(3) . . ?
N40 C41 C42 130.2(4) . . ?
N40 C41 Ti1 70.3(2) . . ?
C42 C41 Ti1 159.6(3) . . ?
C41 C42 C43 114.3(3) . . ?
C44 C43 C45 110.2(4) . . ?
C44 C43 C42 111.5(4) . . ?
C45 C43 C42 109.5(4) . . ?
C44 C43 C60 109.2(4) . . ?
C45 C43 C60 109.3(4) . . ?
C42 C43 C60 107.0(4) . . ?
N40 C47 C50 108.5(3) . . ?
N40 C47 C48 107.0(3) . . ?
C50 C47 C48 110.4(4) . . ?
N40 C47 C49 109.9(4) . . ?
C50 C47 C49 112.0(4) . . ?
C48 C47 C49 108.8(3) . . ?
C52 N51 C72 131.3(3) . . ?
C52 N51 Ti1 75.5(2) . . ?
C72 N51 Ti1 153.1(3) . . ?
N51 C52 P53 158.1(3) . . ?
N51 C52 Ti1 66.9(2) . . ?
P53 C52 Ti1 135.0(2) . . ?
C52 P53 C54 106.36(17) . . ?
C59 C54 C55 118.8(3) . . ?
C59 C54 P53 120.9(3) . . ?
C55 C54 P53 120.1(3) . . ?
C56 C55 C54 117.3(4) . . ?
C56 C55 C68 118.6(4) . . ?
C54 C55 C68 124.0(3) . . ?
C57 C56 C55 123.6(4) . . ?
C58 C57 C56 116.7(3) . . ?
C58 C57 C64 122.6(4) . . ?
C56 C57 C64 120.6(4) . . ?
C57 C58 C59 122.5(4) . . ?
C54 C59 C58 118.5(4) . . ?
C54 C59 C93 123.8(3) . . ?
C58 C59 C93 117.6(4) . . ?
C66 C64 C65 110.5(4) . . ?
C66 C64 C57 110.6(4) . . ?
C65 C64 C57 107.9(3) . . ?
C66 C64 C67 108.1(4) . . ?
C65 C64 C67 107.5(4) . . ?
C57 C64 C67 112.2(4) . . ?
C71 C68 C69 106.6(3) . . ?
C71 C68 C70 106.1(4) . . ?
C69 C68 C70 109.7(3) . . ?
C71 C68 C55 111.5(3) . . ?
C69 C68 C55 114.0(3) . . ?
C70 C68 C55 108.5(3) . . ?
N51 C72 C73 109.0(3) . . ?
N51 C72 C74 109.0(3) . . ?
C73 C72 C74 109.6(3) . . ?
N51 C72 C75 109.2(3) . . ?
C73 C72 C75 109.6(3) . . ?
C74 C72 C75 110.4(3) . . ?
C76 C77 C78 115.8(8) . . ?
C79 C78 C77 116.4(7) . . ?
C78 C79 C80 114.9(7) . . ?
C81 C82 C83 116.1(16) . . ?
C84 C83 C82 127.5(14) . . ?
C83 C84 C85 118.9(13) . . ?
C61 C93 C62 110.5(4) . . ?
C61 C93 C63 105.9(4) . . ?
C62 C93 C63 106.3(4) . . ?
C61 C93 C59 109.0(3) . . ?
C62 C93 C59 113.8(3) . . ?
C63 C93 C59 111.1(4) . . ?

loop_
_geom_bond_atom_site_label_1
_geom_bond_atom_site_label_2
_geom_bond_distance
_geom_bond_site_symmetry_2
_geom_bond_publ_flag
Ti1 N51 1.973(3) . ?
Ti1 N40 2.036(3) . ?
Ti1 N8 2.041(3) . ?
Ti1 C52 2.077(4) . ?
Ti1 C41 2.078(4) . ?
Ti1 C2 2.214(4) . ?
C2 N3 1.151(5) . ?
N3 C4 1.462(6) . ?
C4 C7 1.518(7) . ?
C4 C6 1.519(7) . ?
C4 C5 1.527(7) . ?
N8 C9 1.382(5) . ?
N8 C27 1.450(5) . ?
C9 C10 1.373(6) . ?
C9 C26 1.498(5) . ?
C10 C11 1.445(6) . ?
C11 N12 1.295(6) . ?
C11 C25 1.515(6) . ?
N12 C13 1.416(6) . ?
C13 C14 1.393(7) . ?
C13 C18 1.408(7) . ?
C14 C15 1.392(7) . ?
C14 C22 1.539(7) . ?
C15 C16 1.400(7) . ?
C16 C17 1.347(7) . ?
C17 C18 1.397(6) . ?
C18 C19 1.513(7) . ?
C19 C21 1.521(8) . ?
C19 C20 1.524(8) . ?
C22 C23 1.527(8) . ?
C22 C24 1.535(9) . ?
C27 C28 1.399(6) . ?
C27 C32 1.421(6) . ?
C28 C29 1.404(6) . ?
C28 C36 1.523(6) . ?
C29 C30 1.366(6) . ?
C30 C31 1.396(6) . ?
C31 C32 1.388(6) . ?
C32 C33 1.520(6) . ?
C33 C35 1.526(6) . ?
C33 C34 1.533(7) . ?
C36 C38 1.511(7) . ?
C36 C37 1.517(8) . ?
N40 C41 1.267(5) . ?
N40 C47 1.506(5) . ?
C41 C42 1.514(6) . ?
C42 C43 1.540(6) . ?
C43 C44 1.514(7) . ?
C43 C45 1.530(7) . ?
C43 C60 1.551(6) . ?
C47 C50 1.519(6) . ?
C47 C48 1.523(6) . ?
C47 C49 1.531(6) . ?
N51 C52 1.308(5) . ?
N51 C72 1.510(5) . ?
C52 P53 1.698(4) . ?
P53 C54 1.903(4) . ?
C54 C59 1.403(6) . ?
C54 C55 1.427(6) . ?
C55 C56 1.398(5) . ?
C55 C68 1.558(6) . ?
C56 C57 1.385(6) . ?
C57 C58 1.380(6) . ?
C57 C64 1.532(5) . ?
C58 C59 1.409(6) . ?
C59 C93 1.565(6) . ?
C61 C93 1.534(6) . ?
C62 C93 1.535(7) . ?
C63 C93 1.555(6) . ?
C64 C66 1.524(7) . ?
C64 C65 1.526(6) . ?
C64 C67 1.546(7) . ?
C68 C71 1.531(6) . ?
C68 C69 1.536(6) . ?
C68 C70 1.546(6) . ?
C72 C73 1.519(6) . ?
C72 C74 1.521(6) . ?
C72 C75 1.523(6) . ?
C76 C77 1.477(12) . ?
C77 C78 1.499(11) . ?
C78 C79 1.474(11) . ?
C79 C80 1.521(12) . ?
C81 C82 1.305(17) . ?
C82 C83 1.390(18) . ?
C83 C84 1.359(15) . ?
C84 C85 1.443(15) . ?

loop_
_geom_torsion_atom_site_label_1
_geom_torsion_atom_site_label_2
_geom_torsion_atom_site_label_3
_geom_torsion_atom_site_label_4
_geom_torsion
_geom_torsion_site_symmetry_1
_geom_torsion_site_symmetry_2
_geom_torsion_site_symmetry_3
_geom_torsion_site_symmetry_4
_geom_torsion_publ_flag
N51 Ti1 C2 N3 134(3) . . . . ?
N40 Ti1 C2 N3 -99(3) . . . . ?
N8 Ti1 C2 N3 12(3) . . . . ?
C52 Ti1 C2 N3 132(3) . . . . ?
C41 Ti1 C2 N3 -114(3) . . . . ?
Ti1 C2 N3 C4 -81(5) . . . . ?
C2 N3 C4 C7 137(4) . . . . ?
C2 N3 C4 C6 17(4) . . . . ?
C2 N3 C4 C5 -101(4) . . . . ?
N51 Ti1 N8 C9 -33.9(4) . . . . ?
N40 Ti1 N8 C9 176.3(3) . . . . ?
C52 Ti1 N8 C9 -76.4(3) . . . . ?
C41 Ti1 N8 C9 139.9(3) . . . . ?
C2 Ti1 N8 C9 52.9(3) . . . . ?
N51 Ti1 N8 C27 152.8(3) . . . . ?
N40 Ti1 N8 C27 2.9(3) . . . . ?
C52 Ti1 N8 C27 110.3(3) . . . . ?
C41 Ti1 N8 C27 -33.5(3) . . . . ?
C2 Ti1 N8 C27 -120.4(3) . . . . ?
C27 N8 C9 C10 12.8(6) . . . . ?
Ti1 N8 C9 C10 -160.8(3) . . . . ?
C27 N8 C9 C26 -165.0(3) . . . . ?
Ti1 N8 C9 C26 21.4(5) . . . . ?
N8 C9 C10 C11 -174.2(4) . . . . ?
C26 C9 C10 C11 3.5(7) . . . . ?
C9 C10 C11 N12 -12.9(8) . . . . ?
C9 C10 C11 C25 165.8(4) . . . . ?
C10 C11 N12 C13 172.2(4) . . . . ?
C25 C11 N12 C13 -6.5(7) . . . . ?
C11 N12 C13 C14 109.0(5) . . . . ?
C11 N12 C13 C18 -77.8(6) . . . . ?
C18 C13 C14 C15 1.8(7) . . . . ?
N12 C13 C14 C15 175.0(4) . . . . ?
C18 C13 C14 C22 -175.8(5) . . . . ?
N12 C13 C14 C22 -2.7(7) . . . . ?
C13 C14 C15 C16 2.3(8) . . . . ?
C22 C14 C15 C16 179.9(5) . . . . ?
C14 C15 C16 C17 -4.3(8) . . . . ?
C15 C16 C17 C18 2.1(7) . . . . ?
C16 C17 C18 C13 1.9(7) . . . . ?
C16 C17 C18 C19 -175.4(4) . . . . ?
C14 C13 C18 C17 -3.9(7) . . . . ?
N12 C13 C18 C17 -177.0(4) . . . . ?
C14 C13 C18 C19 173.4(4) . . . . ?
N12 C13 C18 C19 0.4(6) . . . . ?
C17 C18 C19 C21 86.6(6) . . . . ?
C13 C18 C19 C21 -90.7(5) . . . . ?
C17 C18 C19 C20 -35.2(7) . . . . ?
C13 C18 C19 C20 147.5(5) . . . . ?
C15 C14 C22 C23 -24.3(8) . . . . ?
C13 C14 C22 C23 153.3(5) . . . . ?
C15 C14 C22 C24 101.5(6) . . . . ?
C13 C14 C22 C24 -80.9(6) . . . . ?
C9 N8 C27 C28 -100.7(4) . . . . ?
Ti1 N8 C27 C28 73.2(4) . . . . ?
C9 N8 C27 C32 78.6(4) . . . . ?
Ti1 N8 C27 C32 -107.5(3) . . . . ?
C32 C27 C28 C29 3.7(6) . . . . ?
N8 C27 C28 C29 -177.1(4) . . . . ?
C32 C27 C28 C36 -171.2(4) . . . . ?
N8 C27 C28 C36 8.0(6) . . . . ?
C27 C28 C29 C30 -1.8(6) . . . . ?
C36 C28 C29 C30 173.3(4) . . . . ?
C28 C29 C30 C31 -0.8(7) . . . . ?
C29 C30 C31 C32 1.5(7) . . . . ?
C30 C31 C32 C27 0.4(6) . . . . ?
C30 C31 C32 C33 -176.8(4) . . . . ?
C28 C27 C32 C31 -3.0(6) . . . . ?
N8 C27 C32 C31 177.7(4) . . . . ?
C28 C27 C32 C33 174.1(4) . . . . ?
N8 C27 C32 C33 -5.1(6) . . . . ?
C31 C32 C33 C35 -60.7(5) . . . . ?
C27 C32 C33 C35 122.2(4) . . . . ?
C31 C32 C33 C34 63.0(5) . . . . ?
C27 C32 C33 C34 -114.1(5) . . . . ?
C27 C28 C36 C38 -130.4(4) . . . . ?
C29 C28 C36 C38 54.6(6) . . . . ?
C27 C28 C36 C37 106.3(5) . . . . ?
C29 C28 C36 C37 -68.6(5) . . . . ?
N51 Ti1 N40 C41 84.8(3) . . . . ?
N8 Ti1 N40 C41 -124.8(2) . . . . ?
C52 Ti1 N40 C41 115.2(2) . . . . ?
C2 Ti1 N40 C41 -25.7(3) . . . . ?
N51 Ti1 N40 C47 -89.7(6) . . . . ?
N8 Ti1 N40 C47 60.6(6) . . . . ?
C52 Ti1 N40 C47 -59.3(6) . . . . ?
C41 Ti1 N40 C47 -174.5(7) . . . . ?
C2 Ti1 N40 C47 159.7(6) . . . . ?
C47 N40 C41 C42 -3.9(7) . . . . ?
Ti1 N40 C41 C42 179.4(5) . . . . ?
C47 N40 C41 Ti1 176.7(4) . . . . ?
N51 Ti1 C41 N40 -113.0(2) . . . . ?
N8 Ti1 C41 N40 72.7(3) . . . . ?
C52 Ti1 C41 N40 -72.8(3) . . . . ?
C2 Ti1 C41 N40 158.5(2) . . . . ?
N51 Ti1 C41 C42 68.3(9) . . . . ?
N40 Ti1 C41 C42 -178.8(10) . . . . ?
N8 Ti1 C41 C42 -106.0(9) . . . . ?
C52 Ti1 C41 C42 108.5(9) . . . . ?
C2 Ti1 C41 C42 -20.3(9) . . . . ?
N40 C41 C42 C43 131.0(5) . . . . ?
Ti1 C41 C42 C43 -50.5(11) . . . . ?
C41 C42 C43 C44 60.7(5) . . . . ?
C41 C42 C43 C45 -61.5(5) . . . . ?
C41 C42 C43 C60 -179.9(4) . . . . ?
C41 N40 C47 C50 -63.8(6) . . . . ?
Ti1 N40 C47 C50 109.1(6) . . . . ?
C41 N40 C47 C48 177.1(4) . . . . ?
Ti1 N40 C47 C48 -10.0(8) . . . . ?
C41 N40 C47 C49 59.0(6) . . . . ?
Ti1 N40 C47 C49 -128.1(5) . . . . ?
N40 Ti1 N51 C52 55.5(3) . . . . ?
N8 Ti1 N51 C52 -91.0(2) . . . . ?
C41 Ti1 N51 C52 94.4(2) . . . . ?
C2 Ti1 N51 C52 -176.8(2) . . . . ?
N40 Ti1 N51 C72 -128.3(6) . . . . ?
N8 Ti1 N51 C72 85.1(6) . . . . ?
C52 Ti1 N51 C72 176.2(7) . . . . ?
C41 Ti1 N51 C72 -89.4(6) . . . . ?
C2 Ti1 N51 C72 -0.6(6) . . . . ?
C72 N51 C52 P53 -1.8(11) . . . . ?
Ti1 N51 C52 P53 175.9(8) . . . . ?
C72 N51 C52 Ti1 -177.7(4) . . . . ?
N40 Ti1 C52 N51 -134.5(2) . . . . ?
N8 Ti1 C52 N51 110.3(2) . . . . ?
C41 Ti1 C52 N51 -100.3(2) . . . . ?
C2 Ti1 C52 N51 4.0(3) . . . . ?
N51 Ti1 C52 P53 -177.8(4) . . . . ?
N40 Ti1 C52 P53 47.6(3) . . . . ?
N8 Ti1 C52 P53 -67.5(3) . . . . ?
C41 Ti1 C52 P53 81.9(3) . . . . ?
C2 Ti1 C52 P53 -173.8(2) . . . . ?
N51 C52 P53 C54 -2.2(9) . . . . ?
Ti1 C52 P53 C54 172.4(3) . . . . ?
C52 P53 C54 C59 -86.9(3) . . . . ?
C52 P53 C54 C55 87.3(3) . . . . ?
C59 C54 C55 C56 16.5(5) . . . . ?
P53 C54 C55 C56 -157.8(3) . . . . ?
C59 C54 C55 C68 -159.6(4) . . . . ?
P53 C54 C55 C68 26.2(5) . . . . ?
C54 C55 C56 C57 -4.6(6) . . . . ?
C68 C55 C56 C57 171.7(4) . . . . ?
C55 C56 C57 C58 -7.8(6) . . . . ?
C55 C56 C57 C64 172.3(4) . . . . ?
C56 C57 C58 C59 8.7(6) . . . . ?
C64 C57 C58 C59 -171.5(4) . . . . ?
C55 C54 C59 C58 -15.8(5) . . . . ?
P53 C54 C59 C58 158.5(3) . . . . ?
C55 C54 C59 C93 162.3(4) . . . . ?
P53 C54 C59 C93 -23.5(5) . . . . ?
C57 C58 C59 C54 3.0(6) . . . . ?
C57 C58 C59 C93 -175.2(4) . . . . ?
C58 C57 C64 C66 -120.4(5) . . . . ?
C56 C57 C64 C66 59.4(5) . . . . ?
C58 C57 C64 C65 118.7(5) . . . . ?
C56 C57 C64 C65 -61.5(6) . . . . ?
C58 C57 C64 C67 0.4(6) . . . . ?
C56 C57 C64 C67 -179.8(4) . . . . ?
C56 C55 C68 C71 -13.3(5) . . . . ?
C54 C55 C68 C71 162.7(4) . . . . ?
C56 C55 C68 C69 107.6(4) . . . . ?
C54 C55 C68 C69 -76.4(5) . . . . ?
C56 C55 C68 C70 -129.8(4) . . . . ?
C54 C55 C68 C70 46.2(5) . . . . ?
C52 N51 C72 C73 177.4(4) . . . . ?
Ti1 N51 C72 C73 2.4(7) . . . . ?
C52 N51 C72 C74 -62.9(5) . . . . ?
Ti1 N51 C72 C74 122.0(5) . . . . ?
C52 N51 C72 C75 57.7(5) . . . . ?
Ti1 N51 C72 C75 -117.3(5) . . . . ?
C76 C77 C78 C79 173.1(8) . . . . ?
C77 C78 C79 C80 -179.8(8) . . . . ?
C81 C82 C83 C84 173.9(16) . . . . ?
C82 C83 C84 C85 179.1(16) . . . . ?
C54 C59 C93 C61 -47.7(5) . . . . ?
C58 C59 C93 C61 130.3(4) . . . . ?
C54 C59 C93 C62 76.0(5) . . . . ?
C58 C59 C93 C62 -105.9(4) . . . . ?
C54 C59 C93 C63 -164.0(4) . . . . ?
C58 C59 C93 C63 14.1(5) . . . . ?
